data_7215523
loop_
_publ_author_name
'Chen, Zilu'
'Su, Yan'
'Xiong, Wei'
'Wang, Lixia'
'Liang, Fupei'
'Shao, Min'

_publ_section_title
;
 Controlling the dimensionalities and structures of homochiral Zn(ii) and
 Cd(ii) compounds of N-(p-tosyl)-S-carboxymethyl-l-cysteine via tuning the
 connecting modes of metal ions and chiral linkers by different kinds of
 ancillary ligands
;
_journal_coden_ASTM CRECF4
_journal_issue 2
_journal_name_full CrystEngComm
_journal_page_first 318
_journal_page_last 328
_journal_paper_doi 10.1039/b812807c
_journal_volume 11
_journal_year 2009
_chemical_absolute_configuration rmad
_chemical_formula_moiety 'C15 H19 N3 O7 S2 Zn'
_chemical_formula_sum 'C15 H19 N3 O7 S2 Zn'
_chemical_formula_weight 482.82
_space_group_IT_number 19
_symmetry_cell_setting orthorhombic
_symmetry_space_group_name_Hall 'P 2ac 2ab'
_symmetry_space_group_name_H-M 'P 21 21 21'
_atom_sites_solution_hydrogens geom
_atom_sites_solution_primary direct
_atom_sites_solution_secondary difmap
_audit_creation_method SHELXL-97
_cell_angle_alpha 90.00
_cell_angle_beta 90.00
_cell_angle_gamma 90.00
_cell_formula_units_Z 4
_cell_length_a 5.0605(8)
_cell_length_b 10.4608(17)
_cell_length_c 36.916(6)
_cell_measurement_reflns_used 2610
_cell_measurement_temperature 296(2)
_cell_measurement_theta_max 21.90
_cell_measurement_theta_min 2.24
_cell_volume 1954.2(5)
_computing_cell_refinement 'Bruker SMART'
_computing_data_collection 'Bruker SMART'
_computing_data_reduction 'Bruker SAINT'
_computing_molecular_graphics 'Bruker SHELXTL'
_computing_publication_material 'Bruker SHELXTL'
_computing_structure_refinement 'SHELXL-97 (Sheldrick, 1997)'
_computing_structure_solution 'SHELXS-97 (Sheldrick, 1990)'
_diffrn_ambient_temperature 296(2)
_diffrn_measured_fraction_theta_full 0.999
_diffrn_measured_fraction_theta_max 0.999
_diffrn_measurement_device_type 'CCD area detector'
_diffrn_measurement_method 'phi and omega scans'
_diffrn_radiation_monochromator graphite
_diffrn_radiation_source 'fine-focus sealed tube'
_diffrn_radiation_type MoK\a
_diffrn_radiation_wavelength 0.71073
_diffrn_reflns_av_R_equivalents 0.0510
_diffrn_reflns_av_sigmaI/netI 0.0647
_diffrn_reflns_limit_h_max 6
_diffrn_reflns_limit_h_min -5
_diffrn_reflns_limit_k_max 9
_diffrn_reflns_limit_k_min -12
_diffrn_reflns_limit_l_max 39
_diffrn_reflns_limit_l_min -43
_diffrn_reflns_number 10079
_diffrn_reflns_theta_full 25.04
_diffrn_reflns_theta_max 25.04
_diffrn_reflns_theta_min 2.02
_exptl_absorpt_coefficient_mu 1.514
_exptl_absorpt_correction_T_max 0.7517
_exptl_absorpt_correction_T_min 0.6595
_exptl_absorpt_correction_type multi-scan
_exptl_absorpt_process_details 'SADABS (Bruker, 1998)'
_exptl_crystal_colour colourless
_exptl_crystal_density_diffrn 1.641
_exptl_crystal_density_method 'not measured'
_exptl_crystal_description block
_exptl_crystal_F_000 992
_exptl_crystal_size_max 0.30
_exptl_crystal_size_mid 0.20
_exptl_crystal_size_min 0.20
_refine_diff_density_max 0.565
_refine_diff_density_min -0.393
_refine_diff_density_rms 0.066
_refine_ls_abs_structure_details 'Flack H D (1983), Acta Cryst. A39, 876-881'
_refine_ls_abs_structure_Flack 0.031(16)
_refine_ls_extinction_method none
_refine_ls_goodness_of_fit_ref 1.041
_refine_ls_hydrogen_treatment constr
_refine_ls_matrix_type full
_refine_ls_number_parameters 254
_refine_ls_number_reflns 3437
_refine_ls_number_restraints 0
_refine_ls_restrained_S_all 1.041
_refine_ls_R_factor_all 0.0505
_refine_ls_R_factor_gt 0.0405
_refine_ls_shift/su_max 0.000
_refine_ls_shift/su_mean 0.000
_refine_ls_structure_factor_coef Fsqd
_refine_ls_weighting_details 'calc w=1/[\s^2^(Fo^2^)+(0.0302P)^2^+0.3472P] where P=(Fo^2^+2Fc^2^)/3'
_refine_ls_weighting_scheme calc
_refine_ls_wR_factor_gt 0.0835
_refine_ls_wR_factor_ref 0.0881
_reflns_number_gt 2972
_reflns_number_total 3437
_reflns_threshold_expression >2sigma(I)
_cod_duplicate_entry 7200309
_cod_data_source_file b812807c.txt
_cod_data_source_block 080318b
_cod_depositor_comments
;
The following automatic conversions were performed:

'_symmetry_cell_setting' value 'Orthorhombic' changed to
'orthorhombic' according to
/usr/data/users/saulius/automatic-downloads/retrospective/RSC/lib/dictionaries/cif_core.dic
dictionary named 'cif_core.dic' version 2.4.2 from 2011-04-26.

Automatic conversion script
Id: cif_fix_values 2281 2013-09-26 08:29:07Z andrius 

 Updated bibliographic information.

 Antanas Vaitkus,
 2019-09-18

 Marked entry as a duplicate of entry 7200309.

 Antanas Vaitkus,
 2019-09-18
;
_cod_original_sg_symbol_H-M P2(1)2(1)2(1)
_cod_database_code 7215523

loop_
_symmetry_equiv_pos_as_xyz
'x, y, z'
'-x+1/2, -y, z+1/2'
'-x, y+1/2, -z+1/2'
'x+1/2, -y+1/2, -z'

loop_
_atom_site_label
_atom_site_type_symbol
_atom_site_fract_x
_atom_site_fract_y
_atom_site_fract_z
_atom_site_U_iso_or_equiv
_atom_site_adp_type
_atom_site_occupancy
_atom_site_symmetry_multiplicity
_atom_site_calc_flag
_atom_site_refinement_flags
Zn1 Zn -0.03530(10) -0.06548(5) 0.186717(13) 0.03257(16) Uani 1 1 d .
S1 S 0.2829(2) 0.38428(10) 0.08712(3) 0.0308(3) Uani 1 1 d .
S2 S 0.4631(3) 0.49806(11) 0.18343(3) 0.0443(3) Uani 1 1 d .
C1 C 0.1888(12) 0.0169(5) 0.02367(14) 0.0469(14) Uani 1 1 d .
C2 C 0.0106(11) 0.1155(5) 0.01926(12) 0.0461(13) Uani 1 1 d .
H2 H -0.1293 0.1063 0.0031 0.055 Uiso 1 1 calc R
C3 C 0.0383(11) 0.2278(4) 0.03857(11) 0.0392(11) Uani 1 1 d .
H3 H -0.0811 0.2943 0.0352 0.047 Uiso 1 1 calc R
C4 C 0.2445(9) 0.2406(4) 0.06289(11) 0.0297(10) Uani 1 1 d .
C5 C 0.4231(10) 0.1425(4) 0.06825(12) 0.0399(12) Uani 1 1 d .
H5 H 0.5620 0.1511 0.0846 0.048 Uiso 1 1 calc R
C6 C 0.3887(11) 0.0298(4) 0.04842(14) 0.0492(14) Uani 1 1 d .
H6 H 0.5043 -0.0381 0.0521 0.059 Uiso 1 1 calc R
C7 C 0.1607(15) -0.1048(6) 0.00172(17) 0.087(2) Uani 1 1 d .
H7A H 0.0275 -0.0931 -0.0165 0.130 Uiso 1 1 calc R
H7B H 0.1105 -0.1738 0.0174 0.130 Uiso 1 1 calc R
H7C H 0.3263 -0.1246 -0.0097 0.130 Uiso 1 1 calc R
C8 C 0.2628(9) 0.2808(4) 0.15296(11) 0.0300(10) Uani 1 1 d .
H8 H 0.4387 0.2559 0.1444 0.036 Uiso 1 1 calc R
C9 C 0.0938(9) 0.1610(4) 0.15756(12) 0.0318(11) Uani 1 1 d .
C10 C 0.2899(10) 0.3489(4) 0.18962(12) 0.0392(12) Uani 1 1 d .
H10A H 0.3865 0.2950 0.2064 0.047 Uiso 1 1 calc R
H10B H 0.1161 0.3650 0.1997 0.047 Uiso 1 1 calc R
C11 C 0.5675(10) 0.5321(4) 0.22896(11) 0.0388(12) Uani 1 1 d .
H11A H 0.6898 0.4664 0.2369 0.047 Uiso 1 1 calc R
H11B H 0.6602 0.6133 0.2293 0.047 Uiso 1 1 calc R
C12 C 0.3345(9) 0.5380(4) 0.25533(12) 0.0351(11) Uani 1 1 d .
C13 C -0.3939(11) -0.1542(5) 0.12573(13) 0.0522(15) Uani 1 1 d .
H13 H -0.5010 -0.0820 0.1267 0.063 Uiso 1 1 calc R
C14 C -0.4269(13) -0.2517(5) 0.10304(14) 0.0582(16) Uani 1 1 d .
H14 H -0.5584 -0.2607 0.0856 0.070 Uiso 1 1 calc R
C15 C -0.0881(11) -0.2882(4) 0.13774(14) 0.0442(13) Uani 1 1 d .
H15 H 0.0553 -0.3290 0.1485 0.053 Uiso 1 1 calc R
N1 N 0.1430(7) 0.3701(3) 0.12640(8) 0.0299(9) Uani 1 1 d .
H1 H -0.0239 0.3438 0.1225 0.036 Uiso 1 1 d R
N2 N -0.1798(8) -0.1757(3) 0.14742(10) 0.0350(9) Uani 1 1 d .
N3 N -0.2290(10) -0.3355(4) 0.11050(11) 0.0511(12) Uani 1 1 d .
H3A H -0.2001 -0.4066 0.0995 0.061 Uiso 1 1 calc R
O1 O 0.2044(6) 0.0735(3) 0.17613(8) 0.0414(8) Uani 1 1 d .
O2 O -0.1308(7) 0.1545(3) 0.14484(10) 0.0500(10) Uani 1 1 d .
O3 O 0.3152(6) 0.4419(3) 0.27689(8) 0.0348(7) Uani 1 1 d .
O4 O 0.1804(7) 0.6275(3) 0.25496(9) 0.0531(10) Uani 1 1 d .
O5 O 0.5615(6) 0.4024(3) 0.09348(8) 0.0370(8) Uani 1 1 d .
O6 O 0.1380(6) 0.4824(3) 0.06838(8) 0.0402(8) Uani 1 1 d .
O1W O 0.2376(7) -0.1848(3) 0.20699(8) 0.0420(8) Uani 1 1 d .
H1A H 0.3748 -0.1436 0.2133 0.063 Uiso 1 1 d R
H1B H 0.1782 -0.2275 0.2248 0.063 Uiso 1 1 d R

loop_
_atom_site_aniso_label
_atom_site_aniso_U_11
_atom_site_aniso_U_22
_atom_site_aniso_U_33
_atom_site_aniso_U_23
_atom_site_aniso_U_13
_atom_site_aniso_U_12
Zn1 0.0360(3) 0.0238(3) 0.0379(3) -0.0011(2) 0.0008(3) -0.0045(2)
S1 0.0340(7) 0.0230(6) 0.0355(6) 0.0004(5) 0.0025(5) -0.0021(5)
S2 0.0666(9) 0.0319(6) 0.0343(6) 0.0030(5) 0.0000(7) -0.0164(7)
C1 0.062(4) 0.034(3) 0.044(3) -0.009(2) -0.003(3) -0.005(3)
C2 0.050(3) 0.050(3) 0.038(3) -0.007(2) -0.010(3) -0.011(3)
C3 0.044(3) 0.033(3) 0.041(3) 0.000(2) -0.008(3) 0.000(3)
C4 0.036(3) 0.021(2) 0.032(3) -0.0030(19) 0.002(2) -0.004(2)
C5 0.038(3) 0.039(3) 0.043(3) -0.005(2) -0.007(2) 0.007(2)
C6 0.059(4) 0.030(3) 0.058(3) -0.005(2) -0.004(3) 0.010(2)
C7 0.123(6) 0.049(4) 0.088(5) -0.035(3) -0.022(4) -0.001(4)
C8 0.030(3) 0.026(2) 0.034(3) 0.0019(19) 0.003(2) 0.002(2)
C9 0.031(3) 0.028(3) 0.036(3) -0.001(2) 0.010(2) -0.003(2)
C10 0.053(3) 0.029(3) 0.035(3) 0.006(2) 0.002(3) -0.009(2)
C11 0.041(3) 0.037(3) 0.039(3) 0.003(2) 0.001(2) -0.009(2)
C12 0.032(3) 0.037(3) 0.036(3) 0.001(2) -0.005(2) -0.007(2)
C13 0.057(4) 0.047(3) 0.053(3) -0.009(3) -0.013(3) 0.013(3)
C14 0.070(5) 0.054(3) 0.051(3) -0.014(3) -0.020(3) -0.001(3)
C15 0.048(3) 0.034(3) 0.051(3) -0.005(2) -0.009(3) 0.007(2)
N1 0.033(2) 0.0253(19) 0.032(2) 0.0029(17) -0.0009(16) 0.0007(17)
N2 0.038(2) 0.026(2) 0.042(2) -0.0038(17) -0.0047(19) 0.0011(18)
N3 0.069(3) 0.028(2) 0.056(3) -0.018(2) -0.008(3) 0.000(2)
O1 0.042(2) 0.0276(17) 0.055(2) 0.0123(15) 0.0015(15) -0.0035(17)
O2 0.038(2) 0.037(2) 0.074(3) 0.0062(19) -0.0109(19) -0.0090(16)
O3 0.0380(19) 0.0287(17) 0.0378(18) 0.0066(15) 0.0016(14) 0.0014(16)
O4 0.051(2) 0.045(2) 0.063(2) 0.0230(19) 0.0078(19) 0.015(2)
O5 0.0307(18) 0.0332(18) 0.0471(18) -0.0062(14) 0.0023(15) -0.0055(15)
O6 0.049(2) 0.0276(17) 0.0444(19) 0.0087(14) 0.0000(16) 0.0033(15)
O1W 0.041(2) 0.0279(17) 0.057(2) 0.0094(15) -0.0041(18) -0.0066(16)

loop_
_atom_type_symbol
_atom_type_description
_atom_type_scat_dispersion_real
_atom_type_scat_dispersion_imag
_atom_type_scat_source
C C 0.0033 0.0016 'International Tables Vol C Tables 4.2.6.8 and 6.1.1.4'
H H 0.0000 0.0000 'International Tables Vol C Tables 4.2.6.8 and 6.1.1.4'
N N 0.0061 0.0033 'International Tables Vol C Tables 4.2.6.8 and 6.1.1.4'
O O 0.0106 0.0060 'International Tables Vol C Tables 4.2.6.8 and 6.1.1.4'
S S 0.1246 0.1234 'International Tables Vol C Tables 4.2.6.8 and 6.1.1.4'
Zn Zn 0.2839 1.4301 'International Tables Vol C Tables 4.2.6.8 and 6.1.1.4'

loop_
_geom_angle_atom_site_label_1
_geom_angle_atom_site_label_2
_geom_angle_atom_site_label_3
_geom_angle
_geom_angle_site_symmetry_1
_geom_angle_site_symmetry_3
O1 Zn1 O3 124.36(13) . 3_545
O1 Zn1 N2 121.21(14) . .
O3 Zn1 N2 104.91(14) 3_545 .
O1 Zn1 O1W 96.40(14) . .
O3 Zn1 O1W 105.48(13) 3_545 .
N2 Zn1 O1W 99.45(14) . .
O6 S1 O5 118.88(19) . .
O6 S1 N1 105.83(19) . .
O5 S1 N1 107.09(19) . .
O6 S1 C4 108.0(2) . .
O5 S1 C4 107.6(2) . .
N1 S1 C4 109.19(19) . .
C11 S2 C10 101.3(2) . .
C6 C1 C2 119.2(4) . .
C6 C1 C7 120.5(5) . .
C2 C1 C7 120.2(5) . .
C1 C2 C3 120.6(5) . .
C1 C2 H2 119.7 . .
C3 C2 H2 119.7 . .
C2 C3 C4 119.6(5) . .
C2 C3 H3 120.2 . .
C4 C3 H3 120.2 . .
C5 C4 C3 120.9(4) . .
C5 C4 S1 119.3(3) . .
C3 C4 S1 119.8(3) . .
C4 C5 C6 118.0(4) . .
C4 C5 H5 121.0 . .
C6 C5 H5 121.0 . .
C1 C6 C5 121.6(5) . .
C1 C6 H6 119.2 . .
C5 C6 H6 119.2 . .
C1 C7 H7A 109.5 . .
C1 C7 H7B 109.5 . .
H7A C7 H7B 109.5 . .
C1 C7 H7C 109.5 . .
H7A C7 H7C 109.5 . .
H7B C7 H7C 109.5 . .
N1 C8 C9 111.2(4) . .
N1 C8 C10 109.1(3) . .
C9 C8 C10 109.4(3) . .
N1 C8 H8 109.0 . .
C9 C8 H8 109.0 . .
C10 C8 H8 109.0 . .
O2 C9 O1 124.8(4) . .
O2 C9 C8 121.3(4) . .
O1 C9 C8 113.9(4) . .
C8 C10 S2 109.4(3) . .
C8 C10 H10A 109.8 . .
S2 C10 H10A 109.8 . .
C8 C10 H10B 109.8 . .
S2 C10 H10B 109.8 . .
H10A C10 H10B 108.2 . .
C12 C11 S2 112.1(3) . .
C12 C11 H11A 109.2 . .
S2 C11 H11A 109.2 . .
C12 C11 H11B 109.2 . .
S2 C11 H11B 109.2 . .
H11A C11 H11B 107.9 . .
O4 C12 O3 124.0(4) . .
O4 C12 C11 121.1(4) . .
O3 C12 C11 114.9(4) . .
C14 C13 N2 110.0(5) . .
C14 C13 H13 125.0 . .
N2 C13 H13 125.0 . .
C13 C14 N3 105.9(5) . .
C13 C14 H14 127.0 . .
N3 C14 H14 127.0 . .
N2 C15 N3 110.4(5) . .
N2 C15 H15 124.8 . .
N3 C15 H15 124.8 . .
C8 N1 S1 118.1(3) . .
C8 N1 H1 107.2 . .
S1 N1 H1 107.2 . .
C15 N2 C13 105.5(4) . .
C15 N2 Zn1 125.9(3) . .
C13 N2 Zn1 128.5(3) . .
C15 N3 C14 108.0(4) . .
C15 N3 H3A 126.0 . .
C14 N3 H3A 126.0 . .
C9 O1 Zn1 112.0(3) . .
C12 O3 Zn1 120.7(3) . 3
Zn1 O1W H1A 110.4 . .
Zn1 O1W H1B 111.9 . .
H1A O1W H1B 110.1 . .

loop_
_geom_bond_atom_site_label_1
_geom_bond_atom_site_label_2
_geom_bond_distance
_geom_bond_site_symmetry_2
Zn1 O1 1.933(3) .
Zn1 O3 1.954(3) 3_545
Zn1 N2 1.992(4) .
Zn1 O1W 2.006(3) .
S1 O6 1.439(3) .
S1 O5 1.442(3) .
S1 N1 1.620(3) .
S1 C4 1.760(4) .
S2 C11 1.798(4) .
S2 C10 1.805(4) .
C1 C6 1.370(7) .
C1 C2 1.379(7) .
C1 C7 1.516(7) .
C2 C3 1.381(6) .
C2 H2 0.9300 .
C3 C4 1.383(6) .
C3 H3 0.9300 .
C4 C5 1.382(6) .
C5 C6 1.399(6) .
C5 H5 0.9300 .
C6 H6 0.9300 .
C7 H7A 0.9600 .
C7 H7B 0.9600 .
C7 H7C 0.9600 .
C8 N1 1.484(5) .
C8 C9 1.527(6) .
C8 C10 1.535(6) .
C8 H8 0.9800 .
C9 O2 1.232(5) .
C9 O1 1.274(5) .
C10 H10A 0.9700 .
C10 H10B 0.9700 .
C11 C12 1.530(6) .
C11 H11A 0.9700 .
C11 H11B 0.9700 .
C12 O4 1.219(5) .
C12 O3 1.286(5) .
C13 C14 1.330(7) .
C13 N2 1.366(6) .
C13 H13 0.9300 .
C14 N3 1.359(7) .
C14 H14 0.9300 .
C15 N2 1.315(6) .
C15 N3 1.328(6) .
C15 H15 0.9300 .
N1 H1 0.9000 .
N3 H3A 0.8600 .
O3 Zn1 1.954(3) 3
O1W H1A 0.8497 .
O1W H1B 0.8509 .

loop_
_geom_hbond_atom_site_label_D
_geom_hbond_atom_site_label_H
_geom_hbond_atom_site_label_A
_geom_hbond_distance_DH
_geom_hbond_distance_HA
_geom_hbond_distance_DA
_geom_hbond_angle_DHA
_geom_hbond_site_symmetry_A
N3 H3A O5 0.86 2.34 3.007(5) 134.0 1_445
N3 H3A O6 0.86 2.37 3.082(5) 141.0 1_545
N1 H1 O5 0.90 2.43 3.201(5) 143.3 1_455
N1 H1 O2 0.90 2.21 2.733(5) 116.4 .
O1W H1A O3 0.85 1.84 2.689(4) 175.1 3_645
O1W H1B O4 0.85 1.88 2.659(4) 151.5 1_545

loop_
_geom_torsion_atom_site_label_1
_geom_torsion_atom_site_label_2
_geom_torsion_atom_site_label_3
_geom_torsion_atom_site_label_4
_geom_torsion
_geom_torsion_site_symmetry_1
_geom_torsion_site_symmetry_4
C6 C1 C2 C3 2.3(8) . .
C7 C1 C2 C3 -178.6(5) . .
C1 C2 C3 C4 -0.9(8) . .
C2 C3 C4 C5 -0.2(7) . .
C2 C3 C4 S1 179.2(4) . .
O6 S1 C4 C5 160.3(4) . .
O5 S1 C4 C5 30.9(4) . .
N1 S1 C4 C5 -85.1(4) . .
O6 S1 C4 C3 -19.1(4) . .
O5 S1 C4 C3 -148.6(4) . .
N1 S1 C4 C3 95.5(4) . .
C3 C4 C5 C6 -0.1(7) . .
S1 C4 C5 C6 -179.5(4) . .
C2 C1 C6 C5 -2.7(8) . .
C7 C1 C6 C5 178.2(5) . .
C4 C5 C6 C1 1.6(8) . .
N1 C8 C9 O2 -10.9(6) . .
C10 C8 C9 O2 109.7(5) . .
N1 C8 C9 O1 170.8(4) . .
C10 C8 C9 O1 -68.6(5) . .
N1 C8 C10 S2 -52.8(4) . .
C9 C8 C10 S2 -174.7(3) . .
C11 S2 C10 C8 -161.6(3) . .
C10 S2 C11 C12 -57.1(4) . .
S2 C11 C12 O4 -72.3(5) . .
S2 C11 C12 O3 106.8(4) . .
N2 C13 C14 N3 -0.4(7) . .
C9 C8 N1 S1 -107.6(4) . .
C10 C8 N1 S1 131.6(3) . .
O6 S1 N1 C8 -175.9(3) . .
O5 S1 N1 C8 -48.2(3) . .
C4 S1 N1 C8 68.1(3) . .
N3 C15 N2 C13 1.9(6) . .
N3 C15 N2 Zn1 -179.6(3) . .
C14 C13 N2 C15 -1.0(6) . .
C14 C13 N2 Zn1 -179.3(4) . .
O1 Zn1 N2 C15 97.7(4) . .
O3 Zn1 N2 C15 -114.7(4) 3_545 .
O1W Zn1 N2 C15 -5.8(4) . .
O1 Zn1 N2 C13 -84.2(4) . .
O3 Zn1 N2 C13 63.4(4) 3_545 .
O1W Zn1 N2 C13 172.3(4) . .
N2 C15 N3 C14 -2.2(6) . .
C13 C14 N3 C15 1.5(6) . .
O2 C9 O1 Zn1 -6.2(6) . .
C8 C9 O1 Zn1 172.0(3) . .
O3 Zn1 O1 C9 -75.8(3) 3_545 .
N2 Zn1 O1 C9 65.4(3) . .
O1W Zn1 O1 C9 170.5(3) . .
O4 C12 O3 Zn1 -2.4(6) . 3
C11 C12 O3 Zn1 178.5(3) . 3
